data_4339097
loop_
_publ_author_name
'Darensbourg, Donald J.'
'Frantz, Eric B.'

_publ_section_title
;
 Manganese(III) Schiff base complexes: chemistry relevant to the
 copolymerization of epoxides and carbon dioxide.
;
_journal_issue 15
_journal_name_full 'Inorganic chemistry'
_journal_page_first 5967
_journal_page_last 5978
_journal_paper_doi 10.1021/ic7003968
_journal_volume 46
_journal_year 2007
_chemical_formula_sum 'C31 H48 Mn2 N12 O4'
_chemical_formula_weight 762.69
_chemical_name_systematic
; 
 ? 
;
_space_group_IT_number 14
_symmetry_cell_setting monoclinic
_symmetry_space_group_name_Hall '-P 2ybc'
_symmetry_space_group_name_H-M 'P 1 21/c 1'
_atom_sites_solution_hydrogens geom
_atom_sites_solution_primary direct
_atom_sites_solution_secondary difmap
_audit_creation_method SHELXL-97
_cell_angle_alpha 90.00
_cell_angle_beta 90.793(2)
_cell_angle_gamma 90.00
_cell_formula_units_Z 4
_cell_length_a 8.7824(9)
_cell_length_b 13.9008(14)
_cell_length_c 28.352(3)
_cell_measurement_temperature 110(2)
_cell_volume 3460.9(6)
_computing_cell_refinement 'Brucker SMART'
_computing_data_collection 'Brucker SMART'
_computing_data_reduction 'Brucker SAINT'
_computing_molecular_graphics 'X-Seed (Barbour, 1999)'
_computing_publication_material 'Brucker SHELXTL'
_computing_structure_refinement 'SHELXL-97 (Sheldrick, 1997)'
_computing_structure_solution 'SHELXS-97 (Sheldrick, 1990)'
_diffrn_ambient_temperature 110(2)
_diffrn_measured_fraction_theta_full 0.999
_diffrn_measured_fraction_theta_max 0.999
_diffrn_radiation_monochromator graphite
_diffrn_radiation_source 'fine-focus sealed tube'
_diffrn_radiation_type MoK\a
_diffrn_radiation_wavelength 0.71073
_diffrn_reflns_av_R_equivalents 0.0289
_diffrn_reflns_av_sigmaI/netI 0.0316
_diffrn_reflns_limit_h_max 10
_diffrn_reflns_limit_h_min -9
_diffrn_reflns_limit_k_max 16
_diffrn_reflns_limit_k_min -15
_diffrn_reflns_limit_l_max 33
_diffrn_reflns_limit_l_min -33
_diffrn_reflns_number 19090
_diffrn_reflns_theta_full 25.00
_diffrn_reflns_theta_max 25.00
_diffrn_reflns_theta_min 2.61
_exptl_absorpt_coefficient_mu 0.785
_exptl_absorpt_correction_T_max 0.9256
_exptl_absorpt_correction_T_min 0.8588
_exptl_absorpt_correction_type multi-scan
_exptl_absorpt_process_details sadabs
_exptl_crystal_colour brown
_exptl_crystal_density_diffrn 1.464
_exptl_crystal_density_method 'not measured'
_exptl_crystal_description block
_exptl_crystal_F_000 1600
_exptl_crystal_size_max 0.20
_exptl_crystal_size_mid 0.10
_exptl_crystal_size_min 0.10
_refine_diff_density_max 1.704
_refine_diff_density_min -0.311
_refine_diff_density_rms 0.095
_refine_ls_extinction_method none
_refine_ls_goodness_of_fit_ref 1.000
_refine_ls_hydrogen_treatment constr
_refine_ls_matrix_type full
_refine_ls_number_parameters 452
_refine_ls_number_reflns 6101
_refine_ls_number_restraints 0
_refine_ls_restrained_S_all 1.000
_refine_ls_R_factor_all 0.0673
_refine_ls_R_factor_gt 0.0497
_refine_ls_shift/su_max 0.004
_refine_ls_shift/su_mean 0.000
_refine_ls_structure_factor_coef Fsqd
_refine_ls_weighting_details 'calc w=1/[\s^2^(Fo^2^)+(0.0900P)^2^+1.9383P] where P=(Fo^2^+2Fc^2^)/3'
_refine_ls_weighting_scheme calc
_refine_ls_wR_factor_gt 0.1231
_refine_ls_wR_factor_ref 0.1405
_reflns_number_gt 4626
_reflns_number_total 6101
_reflns_threshold_expression >2sigma(I)
_cod_data_source_file ic7003968_ddef_0605.cif
_cod_data_source_block ddef38g
_cod_depositor_comments
;
The following automatic conversions were performed:

'_symmetry_cell_setting' value 'Monoclinic' changed to 'monoclinic'
according to
/usr/data/users/saulius/automatic-downloads/retrospective/ACS/lib/dictionaries/cif_core.dic
dictionary named 'cif_core.dic' version 2.4.2 from 2011-04-26.

Automatic conversion script
Id: cif_fix_values 2281 2013-09-26 08:29:07Z andrius 
;
_cod_original_cell_volume 3461.0(6)
_cod_original_sg_symbol_H-M P2(1)/c
_cod_database_code 4339097

loop_
_symmetry_equiv_pos_as_xyz
'x, y, z'
'-x, y+1/2, -z+1/2'
'-x, -y, -z'
'x, -y-1/2, z-1/2'

loop_
_atom_site_label
_atom_site_type_symbol
_atom_site_fract_x
_atom_site_fract_y
_atom_site_fract_z
_atom_site_U_iso_or_equiv
_atom_site_adp_type
_atom_site_occupancy
_atom_site_symmetry_multiplicity
_atom_site_calc_flag
_atom_site_refinement_flags
Mn1 Mn 0.27005(5) 0.68439(3) 0.379283(14) 0.02382(15) Uani 1 1 d .
Mn2 Mn 0.24149(5) 0.68137(3) 0.118446(13) 0.02187(15) Uani 1 1 d .
O1 O 0.3440(2) 0.59462(13) 0.33338(6) 0.0265(4) Uani 1 1 d .
O2 O 0.3663(2) 0.79077(14) 0.34875(7) 0.0306(5) Uani 1 1 d .
O3 O 0.1506(2) 0.60171(13) 0.16443(6) 0.0286(4) Uani 1 1 d .
O4 O 0.2244(2) 0.78656(14) 0.16056(7) 0.0301(5) Uani 1 1 d .
N1 N 0.1505(3) 0.58395(16) 0.41055(8) 0.0257(5) Uani 1 1 d .
N2 N 0.1694(3) 0.76857(17) 0.42621(8) 0.0257(5) Uani 1 1 d .
N3 N 0.4607(3) 0.6604(2) 0.42979(9) 0.0390(6) Uani 1 1 d .
N4 N 0.5903(3) 0.64279(18) 0.43149(8) 0.0314(6) Uani 1 1 d .
N5 N 0.7205(3) 0.6255(2) 0.43483(11) 0.0512(8) Uani 1 1 d .
N6 N 0.0597(3) 0.70569(17) 0.32601(8) 0.0301(6) Uani 1 1 d .
N7 N -0.3029(3) 0.7102(2) 0.22720(9) 0.0394(6) Uani 1 1 d .
N15 N 0.3168(2) 0.56837(16) 0.08379(7) 0.0229(5) Uani 1 1 d .
N16 N 0.3900(3) 0.75185(16) 0.08028(8) 0.0241(5) Uani 1 1 d .
N17 N 0.0515(3) 0.70199(18) 0.07478(9) 0.0315(6) Uani 1 1 d .
N18 N -0.0778(3) 0.68207(16) 0.06994(8) 0.0271(6) Uani 1 1 d .
N19 N -0.2059(3) 0.6648(2) 0.06301(10) 0.0455(7) Uani 1 1 d .
C1 C 0.1082(3) 0.5026(2) 0.39146(10) 0.0280(6) Uani 1 1 d .
C2 C 0.1581(3) 0.4736(2) 0.34588(10) 0.0298(6) Uani 1 1 d .
H2 H 0.1087 0.4197 0.3319 0.036 Uiso 1 1 calc R
C3 C 0.2719(3) 0.51706(19) 0.32043(9) 0.0274(6) Uani 1 1 d .
C4 C 0.1788(3) 0.8629(2) 0.42831(9) 0.0256(6) Uani 1 1 d .
C5 C 0.2667(3) 0.9176(2) 0.39562(9) 0.0278(6) Uani 1 1 d .
H5 H 0.2657 0.9856 0.3992 0.033 Uiso 1 1 calc R
C6 C 0.3525(3) 0.8813(2) 0.35946(9) 0.0259(6) Uani 1 1 d .
C7 C 0.1143(4) 0.6104(2) 0.45904(10) 0.0327(7) Uani 1 1 d .
H7A H 0.2031 0.5980 0.4800 0.039 Uiso 1 1 calc R
H7B H 0.0276 0.5714 0.4702 0.039 Uiso 1 1 calc R
C8 C 0.0734(3) 0.7162(2) 0.46017(10) 0.0303(6) Uani 1 1 d .
H8A H -0.0355 0.7247 0.4517 0.036 Uiso 1 1 calc R
H8B H 0.0905 0.7421 0.4923 0.036 Uiso 1 1 calc R
C9 C 0.0080(4) 0.4338(2) 0.41763(11) 0.0371(7) Uani 1 1 d .
H9A H 0.0613 0.4115 0.4462 0.056 Uiso 1 1 calc R
H9B H -0.0163 0.3786 0.3974 0.056 Uiso 1 1 calc R
H9C H -0.0864 0.4665 0.4264 0.056 Uiso 1 1 calc R
C10 C 0.3243(3) 0.4739(2) 0.27499(10) 0.0343(7) Uani 1 1 d .
H10A H 0.3130 0.5213 0.2496 0.052 Uiso 1 1 calc R
H10B H 0.2627 0.4170 0.2675 0.052 Uiso 1 1 calc R
H10C H 0.4316 0.4553 0.2782 0.052 Uiso 1 1 calc R
C11 C 0.0948(3) 0.9180(2) 0.46554(10) 0.0301(6) Uani 1 1 d .
H11A H -0.0136 0.9011 0.4640 0.045 Uiso 1 1 calc R
H11B H 0.1067 0.9872 0.4600 0.045 Uiso 1 1 calc R
H11C H 0.1365 0.9015 0.4967 0.045 Uiso 1 1 calc R
C12 C 0.4401(3) 0.9480(2) 0.32807(10) 0.0332(7) Uani 1 1 d .
H12A H 0.5455 0.9255 0.3258 0.050 Uiso 1 1 calc R
H12B H 0.4391 1.0130 0.3414 0.050 Uiso 1 1 calc R
H12C H 0.3927 0.9489 0.2966 0.050 Uiso 1 1 calc R
C13 C 0.0813(3) 0.7164(2) 0.27890(10) 0.0324(7) Uani 1 1 d .
H13 H 0.1831 0.7218 0.2684 0.039 Uiso 1 1 calc R
C14 C -0.0315(3) 0.7199(2) 0.24585(10) 0.0312(7) Uani 1 1 d .
H14 H -0.0070 0.7282 0.2136 0.037 Uiso 1 1 calc R
C15 C -0.1858(3) 0.7113(2) 0.25917(10) 0.0296(6) Uani 1 1 d .
C16 C -0.2096(3) 0.7025(2) 0.30828(10) 0.0292(6) Uani 1 1 d .
H16 H -0.3102 0.6993 0.3201 0.035 Uiso 1 1 calc R
C17 C -0.0882(3) 0.6987(2) 0.33841(10) 0.0303(7) Uani 1 1 d .
H17 H -0.1088 0.6905 0.3710 0.036 Uiso 1 1 calc R
C18 C -0.2772(4) 0.7123(2) 0.17665(10) 0.0353(7) Uani 1 1 d .
H18A H -0.2540 0.7782 0.1669 0.053 Uiso 1 1 calc R
H18B H -0.3688 0.6898 0.1599 0.053 Uiso 1 1 calc R
H18C H -0.1914 0.6702 0.1691 0.053 Uiso 1 1 calc R
C19 C -0.4606(4) 0.7102(2) 0.24263(12) 0.0399(8) Uani 1 1 d .
H19A H -0.4786 0.6537 0.2624 0.060 Uiso 1 1 calc R
H19B H -0.5289 0.7082 0.2150 0.060 Uiso 1 1 calc R
H19C H -0.4804 0.7688 0.2608 0.060 Uiso 1 1 calc R
C20 C 0.2712(3) 0.4783(2) 0.08966(9) 0.0257(6) Uani 1 1 d .
C21 C 0.1645(3) 0.4527(2) 0.12502(9) 0.0265(6) Uani 1 1 d .
H21 H 0.1270 0.3886 0.1245 0.032 Uiso 1 1 calc R
C22 C 0.1110(3) 0.5120(2) 0.15970(9) 0.0269(6) Uani 1 1 d .
C23 C 0.4412(3) 0.8403(2) 0.08699(10) 0.0274(6) Uani 1 1 d .
C24 C 0.3970(3) 0.8969(2) 0.12635(9) 0.0279(6) Uani 1 1 d .
H24 H 0.4427 0.9585 0.1299 0.033 Uiso 1 1 calc R
C25 C 0.2935(3) 0.8696(2) 0.15955(9) 0.0283(6) Uani 1 1 d .
C26 C 0.4344(3) 0.5916(2) 0.04881(10) 0.0275(6) Uani 1 1 d .
H26A H 0.4166 0.5535 0.0198 0.033 Uiso 1 1 calc R
H26B H 0.5363 0.5749 0.0617 0.033 Uiso 1 1 calc R
C27 C 0.4286(3) 0.6979(2) 0.03721(9) 0.0267(6) Uani 1 1 d .
H27A H 0.5285 0.7194 0.0254 0.032 Uiso 1 1 calc R
H27B H 0.3508 0.7099 0.0123 0.032 Uiso 1 1 calc R
C28 C 0.3320(3) 0.3986(2) 0.05931(10) 0.0312(7) Uani 1 1 d .
H28A H 0.2991 0.4089 0.0265 0.047 Uiso 1 1 calc R
H28B H 0.2929 0.3368 0.0704 0.047 Uiso 1 1 calc R
H28C H 0.4435 0.3984 0.0612 0.047 Uiso 1 1 calc R
C29 C 0.0022(3) 0.4767(2) 0.19620(10) 0.0323(7) Uani 1 1 d .
H29A H 0.0368 0.4980 0.2275 0.048 Uiso 1 1 calc R
H29B H -0.0017 0.4062 0.1954 0.048 Uiso 1 1 calc R
H29C H -0.0995 0.5027 0.1895 0.048 Uiso 1 1 calc R
C30 C 0.5468(3) 0.8866(2) 0.05228(10) 0.0321(7) Uani 1 1 d .
H30A H 0.6412 0.8493 0.0507 0.048 Uiso 1 1 calc R
H30B H 0.5701 0.9523 0.0625 0.048 Uiso 1 1 calc R
H30C H 0.4976 0.8883 0.0211 0.048 Uiso 1 1 calc R
C31 C 0.2470(4) 0.9369(2) 0.19852(10) 0.0352(7) Uani 1 1 d .
H31A H 0.1410 0.9567 0.1935 0.053 Uiso 1 1 calc R
H31B H 0.3129 0.9938 0.1985 0.053 Uiso 1 1 calc R
H31C H 0.2570 0.9039 0.2290 0.053 Uiso 1 1 calc R

loop_
_atom_site_aniso_label
_atom_site_aniso_U_11
_atom_site_aniso_U_22
_atom_site_aniso_U_33
_atom_site_aniso_U_23
_atom_site_aniso_U_13
_atom_site_aniso_U_12
Mn1 0.0260(3) 0.0225(3) 0.0231(2) -0.00286(16) 0.00557(18) -0.00197(16)
Mn2 0.0240(3) 0.0206(3) 0.0211(2) -0.00050(15) 0.00345(17) -0.00009(16)
O1 0.0274(11) 0.0246(10) 0.0277(10) -0.0042(8) 0.0061(8) 0.0002(8)
O2 0.0345(12) 0.0277(11) 0.0301(10) -0.0006(8) 0.0109(9) -0.0025(9)
O3 0.0359(11) 0.0249(10) 0.0255(10) 0.0000(8) 0.0103(8) -0.0032(9)
O4 0.0361(12) 0.0267(11) 0.0275(10) -0.0043(8) 0.0058(9) -0.0018(9)
N1 0.0280(13) 0.0238(12) 0.0254(12) 0.0007(10) 0.0038(10) -0.0036(10)
N2 0.0266(13) 0.0286(13) 0.0221(11) -0.0033(9) 0.0039(9) -0.0012(10)
N3 0.0312(16) 0.0557(17) 0.0300(14) -0.0035(12) -0.0026(11) 0.0024(13)
N4 0.0352(17) 0.0321(14) 0.0271(13) -0.0044(10) 0.0083(11) -0.0065(11)
N5 0.0294(17) 0.070(2) 0.0547(18) -0.0028(15) 0.0089(13) 0.0001(14)
N6 0.0335(14) 0.0281(13) 0.0290(13) -0.0007(10) 0.0070(11) 0.0005(10)
N7 0.0355(15) 0.0518(17) 0.0307(14) -0.0015(12) 0.0013(11) 0.0062(13)
N15 0.0215(12) 0.0242(12) 0.0230(11) -0.0009(9) 0.0024(9) 0.0027(9)
N16 0.0262(12) 0.0244(12) 0.0218(11) -0.0006(9) 0.0029(9) -0.0014(10)
N17 0.0246(14) 0.0375(15) 0.0323(13) 0.0005(11) -0.0034(10) 0.0016(11)
N18 0.0329(16) 0.0237(13) 0.0248(12) 0.0007(9) 0.0051(10) 0.0035(10)
N19 0.0302(17) 0.0566(19) 0.0495(17) 0.0008(14) -0.0018(13) -0.0093(13)
C1 0.0260(15) 0.0273(15) 0.0306(15) 0.0037(12) -0.0014(12) 0.0003(12)
C2 0.0268(15) 0.0269(15) 0.0357(16) -0.0061(12) -0.0041(12) 0.0013(12)
C3 0.0294(15) 0.0233(15) 0.0293(15) -0.0036(12) -0.0045(12) 0.0067(12)
C4 0.0247(15) 0.0305(16) 0.0215(13) -0.0055(11) -0.0012(11) 0.0012(11)
C5 0.0279(15) 0.0283(15) 0.0271(14) -0.0059(12) -0.0026(11) 0.0018(12)
C6 0.0215(14) 0.0283(15) 0.0277(14) 0.0004(12) -0.0039(11) -0.0029(11)
C7 0.0377(17) 0.0362(17) 0.0245(14) 0.0005(12) 0.0078(12) -0.0056(14)
C8 0.0287(16) 0.0367(17) 0.0256(14) -0.0051(13) 0.0068(12) -0.0044(13)
C9 0.0378(18) 0.0312(17) 0.0424(17) -0.0003(13) 0.0026(14) -0.0042(13)
C10 0.0347(17) 0.0365(17) 0.0318(16) -0.0076(13) -0.0003(13) 0.0014(13)
C11 0.0304(16) 0.0319(16) 0.0280(15) -0.0018(12) 0.0008(12) 0.0041(12)
C12 0.0343(17) 0.0347(17) 0.0307(15) 0.0032(13) 0.0021(13) -0.0060(13)
C13 0.0333(17) 0.0285(16) 0.0354(16) -0.0001(13) 0.0077(13) 0.0007(13)
C14 0.0403(18) 0.0281(15) 0.0256(14) -0.0032(12) 0.0105(13) 0.0049(13)
C15 0.0353(17) 0.0225(15) 0.0311(15) -0.0036(12) 0.0047(13) 0.0057(12)
C16 0.0270(16) 0.0286(16) 0.0323(16) 0.0019(12) 0.0068(12) 0.0019(12)
C17 0.0372(17) 0.0286(16) 0.0253(14) -0.0036(12) 0.0085(12) 0.0022(12)
C18 0.0440(19) 0.0327(17) 0.0293(16) -0.0019(13) 0.0019(14) 0.0007(14)
C19 0.0350(18) 0.0457(19) 0.0389(18) 0.0026(15) 0.0009(14) 0.0012(15)
C20 0.0228(14) 0.0267(15) 0.0274(14) -0.0016(11) -0.0031(11) 0.0020(11)
C21 0.0271(15) 0.0234(14) 0.0290(15) 0.0003(11) 0.0008(12) -0.0035(11)
C22 0.0272(15) 0.0274(15) 0.0261(14) 0.0042(11) -0.0033(11) -0.0035(12)
C23 0.0249(15) 0.0282(15) 0.0291(15) 0.0029(12) -0.0030(12) -0.0015(12)
C24 0.0262(15) 0.0270(15) 0.0304(15) -0.0005(12) -0.0006(12) -0.0030(12)
C25 0.0292(15) 0.0291(16) 0.0265(14) -0.0003(12) -0.0036(12) 0.0004(12)
C26 0.0237(15) 0.0304(15) 0.0287(15) -0.0035(12) 0.0066(11) 0.0007(12)
C27 0.0243(15) 0.0339(16) 0.0221(14) -0.0012(12) 0.0028(11) -0.0026(12)
C28 0.0302(16) 0.0284(16) 0.0350(16) -0.0038(12) 0.0036(12) 0.0018(12)
C29 0.0342(17) 0.0325(16) 0.0303(15) 0.0047(12) 0.0032(13) -0.0059(13)
C30 0.0351(17) 0.0290(16) 0.0324(16) 0.0006(12) 0.0035(13) -0.0070(13)
C31 0.0352(17) 0.0340(17) 0.0364(16) -0.0101(13) 0.0017(13) -0.0008(13)

loop_
_atom_type_symbol
_atom_type_description
_atom_type_scat_dispersion_real
_atom_type_scat_dispersion_imag
_atom_type_scat_source
C C 0.0033 0.0016 'International Tables Vol C Tables 4.2.6.8 and 6.1.1.4'
H H 0.0000 0.0000 'International Tables Vol C Tables 4.2.6.8 and 6.1.1.4'
N N 0.0061 0.0033 'International Tables Vol C Tables 4.2.6.8 and 6.1.1.4'
O O 0.0106 0.0060 'International Tables Vol C Tables 4.2.6.8 and 6.1.1.4'
Mn Mn 0.3368 0.7283 'International Tables Vol C Tables 4.2.6.8 and 6.1.1.4'

loop_
_geom_angle_atom_site_label_1
_geom_angle_atom_site_label_2
_geom_angle_atom_site_label_3
_geom_angle
O2 Mn1 O1 92.27(8)
O2 Mn1 N1 173.60(9)
O1 Mn1 N1 91.83(9)
O2 Mn1 N2 92.93(9)
O1 Mn1 N2 172.96(9)
N1 Mn1 N2 82.58(9)
O2 Mn1 N3 94.25(10)
O1 Mn1 N3 94.61(9)
N1 Mn1 N3 90.30(10)
N2 Mn1 N3 89.73(10)
O2 Mn1 N6 87.75(8)
O1 Mn1 N6 85.30(8)
N1 Mn1 N6 87.70(9)
N2 Mn1 N6 90.17(9)
N3 Mn1 N6 178.00(9)
O4 Mn2 O3 88.83(8)
O4 Mn2 N16 91.22(9)
O3 Mn2 N16 163.33(9)
O4 Mn2 N15 163.46(9)
O3 Mn2 N15 91.42(8)
N16 Mn2 N15 83.86(9)
O4 Mn2 N17 101.45(9)
O3 Mn2 N17 98.50(9)
N16 Mn2 N17 97.82(10)
N15 Mn2 N17 94.87(9)
C3 O1 Mn1 124.14(18)
C6 O2 Mn1 126.74(17)
C22 O3 Mn2 127.15(17)
C25 O4 Mn2 128.89(18)
C1 N1 C7 122.9(2)
C1 N1 Mn1 125.37(19)
C7 N1 Mn1 111.70(17)
C4 N2 C8 119.8(2)
C4 N2 Mn1 126.06(19)
C8 N2 Mn1 114.09(17)
N4 N3 Mn1 142.1(2)
N3 N4 N5 177.7(3)
C17 N6 C13 114.2(3)
C17 N6 Mn1 124.30(18)
C13 N6 Mn1 121.18(19)
C15 N7 C18 122.0(3)
C15 N7 C19 120.8(3)
C18 N7 C19 117.2(3)
C20 N15 C26 120.4(2)
C20 N15 Mn2 125.83(19)
C26 N15 Mn2 113.74(17)
C23 N16 C27 120.6(2)
C23 N16 Mn2 127.65(19)
C27 N16 Mn2 111.32(17)
N18 N17 Mn2 143.3(2)
N19 N18 N17 176.6(3)
N1 C1 C2 122.1(3)
N1 C1 C9 120.8(3)
C2 C1 C9 117.1(3)
C3 C2 C1 125.7(3)
O1 C3 C2 124.6(2)
O1 C3 C10 114.8(3)
C2 C3 C10 120.5(3)
N2 C4 C5 122.3(2)
N2 C4 C11 120.5(2)
C5 C4 C11 117.2(2)
C6 C5 C4 126.3(3)
O2 C6 C5 125.6(3)
O2 C6 C12 114.1(2)
C5 C6 C12 120.3(3)
N1 C7 C8 108.6(2)
N2 C8 C7 109.1(2)
C14 C13 N6 124.9(3)
C13 C14 C15 120.4(3)
N7 C15 C16 122.2(3)
N7 C15 C14 122.7(3)
C16 C15 C14 115.1(3)
C17 C16 C15 119.8(3)
N6 C17 C16 125.6(3)
N15 C20 C21 121.8(2)
N15 C20 C28 120.9(2)
C21 C20 C28 117.4(2)
C22 C21 C20 126.1(3)
O3 C22 C21 123.8(3)
O3 C22 C29 114.5(2)
C21 C22 C29 121.7(3)
N16 C23 C24 122.1(3)
N16 C23 C30 121.0(2)
C24 C23 C30 116.9(2)
C25 C24 C23 125.1(3)
O4 C25 C24 125.0(3)
O4 C25 C31 113.7(2)
C24 C25 C31 121.3(3)
N15 C26 C27 109.7(2)
N16 C27 C26 108.9(2)

loop_
_geom_bond_atom_site_label_1
_geom_bond_atom_site_label_2
_geom_bond_distance
Mn1 O2 1.9161(19)
Mn1 O1 1.9226(18)
Mn1 N1 1.966(2)
Mn1 N2 1.989(2)
Mn1 N3 2.214(3)
Mn1 N6 2.388(2)
Mn2 O4 1.8952(19)
Mn2 O3 1.8951(18)
Mn2 N16 1.967(2)
Mn2 N15 1.972(2)
Mn2 N17 2.084(2)
O1 C3 1.301(3)
O2 C6 1.300(3)
O3 C22 1.301(3)
O4 C25 1.305(3)
N1 C1 1.305(4)
N1 C7 1.462(3)
N2 C4 1.315(4)
N2 C8 1.480(4)
N3 N4 1.164(4)
N4 N5 1.171(4)
N6 C17 1.353(4)
N6 C13 1.360(4)
N7 C15 1.362(4)
N7 C18 1.454(4)
N7 C19 1.458(4)
N15 C20 1.325(3)
N15 C26 1.477(3)
N16 C23 1.322(4)
N16 C27 1.476(3)
N17 N18 1.175(3)
N18 N19 1.164(4)
C1 C2 1.429(4)
C1 C9 1.503(4)
C2 C3 1.380(4)
C3 C10 1.499(4)
C4 C5 1.433(4)
C4 C11 1.506(4)
C5 C6 1.377(4)
C6 C12 1.504(4)
C7 C8 1.514(4)
C13 C14 1.355(4)
C14 C15 1.417(4)
C15 C16 1.416(4)
C16 C17 1.358(4)
C20 C21 1.427(4)
C20 C28 1.505(4)
C21 C22 1.371(4)
C22 C29 1.501(4)
C23 C24 1.424(4)
C23 C30 1.506(4)
C24 C25 1.371(4)
C25 C31 1.508(4)
C26 C27 1.514(4)

loop_
_geom_torsion_atom_site_label_1
_geom_torsion_atom_site_label_2
_geom_torsion_atom_site_label_3
_geom_torsion_atom_site_label_4
_geom_torsion
O2 Mn1 O1 C3 -148.6(2)
N1 Mn1 O1 C3 26.5(2)
N2 Mn1 O1 C3 -10.9(8)
N3 Mn1 O1 C3 116.9(2)
N6 Mn1 O1 C3 -61.1(2)
O1 Mn1 O2 C6 173.6(2)
N1 Mn1 O2 C6 43.7(9)
N2 Mn1 O2 C6 -1.7(2)
N3 Mn1 O2 C6 -91.6(2)
N6 Mn1 O2 C6 88.4(2)
O4 Mn2 O3 C22 174.5(2)
N16 Mn2 O3 C22 -95.2(4)
N15 Mn2 O3 C22 -22.1(2)
N17 Mn2 O3 C22 73.1(2)
O3 Mn2 O4 C25 163.3(2)
N16 Mn2 O4 C25 0.0(2)
N15 Mn2 O4 C25 72.3(4)
N17 Mn2 O4 C25 -98.3(2)
O2 Mn1 N1 C1 109.7(8)
O1 Mn1 N1 C1 -20.3(2)
N2 Mn1 N1 C1 155.4(2)
N3 Mn1 N1 C1 -114.9(2)
N6 Mn1 N1 C1 64.9(2)
O2 Mn1 N1 C7 -70.9(8)
O1 Mn1 N1 C7 159.14(19)
N2 Mn1 N1 C7 -25.17(19)
N3 Mn1 N1 C7 64.5(2)
N6 Mn1 N1 C7 -115.64(19)
O2 Mn1 N2 C4 1.3(2)
O1 Mn1 N2 C4 -136.4(7)
N1 Mn1 N2 C4 -174.2(2)
N3 Mn1 N2 C4 95.5(2)
N6 Mn1 N2 C4 -86.5(2)
O2 Mn1 N2 C8 179.55(18)
O1 Mn1 N2 C8 41.9(8)
N1 Mn1 N2 C8 4.14(18)
N3 Mn1 N2 C8 -86.20(19)
N6 Mn1 N2 C8 91.80(19)
O2 Mn1 N3 N4 -59.1(4)
O1 Mn1 N3 N4 33.5(4)
N1 Mn1 N3 N4 125.4(4)
N2 Mn1 N3 N4 -152.0(4)
N6 Mn1 N3 N4 121(3)
Mn1 N3 N4 N5 175(100)
O2 Mn1 N6 C17 -139.3(2)
O1 Mn1 N6 C17 128.3(2)
N1 Mn1 N6 C17 36.2(2)
N2 Mn1 N6 C17 -46.3(2)
N3 Mn1 N6 C17 41(3)
O2 Mn1 N6 C13 47.6(2)
O1 Mn1 N6 C13 -44.8(2)
N1 Mn1 N6 C13 -136.9(2)
N2 Mn1 N6 C13 140.6(2)
N3 Mn1 N6 C13 -132(3)
O4 Mn2 N15 C20 105.5(3)
O3 Mn2 N15 C20 14.8(2)
N16 Mn2 N15 C20 178.8(2)
N17 Mn2 N15 C20 -83.9(2)
O4 Mn2 N15 C26 -74.5(4)
O3 Mn2 N15 C26 -165.18(18)
N16 Mn2 N15 C26 -1.20(17)
N17 Mn2 N15 C26 96.17(18)
O4 Mn2 N16 C23 -1.2(2)
O3 Mn2 N16 C23 -91.2(4)
N15 Mn2 N16 C23 -165.4(2)
N17 Mn2 N16 C23 100.5(2)
O4 Mn2 N16 C27 -174.06(18)
O3 Mn2 N16 C27 95.9(3)
N15 Mn2 N16 C27 21.77(18)
N17 Mn2 N16 C27 -72.33(18)
O4 Mn2 N17 N18 -91.1(4)
O3 Mn2 N17 N18 -0.6(4)
N16 Mn2 N17 N18 176.0(4)
N15 Mn2 N17 N18 91.6(4)
Mn2 N17 N18 N19 -176(100)
C7 N1 C1 C2 -173.2(3)
Mn1 N1 C1 C2 6.1(4)
C7 N1 C1 C9 4.7(4)
Mn1 N1 C1 C9 -175.9(2)
N1 C1 C2 C3 11.1(4)
C9 C1 C2 C3 -166.9(3)
Mn1 O1 C3 C2 -19.2(4)
Mn1 O1 C3 C10 162.47(18)
C1 C2 C3 O1 -4.2(5)
C1 C2 C3 C10 174.0(3)
C8 N2 C4 C5 -178.3(2)
Mn1 N2 C4 C5 -0.1(4)
C8 N2 C4 C11 1.0(4)
Mn1 N2 C4 C11 179.26(18)
N2 C4 C5 C6 -1.2(4)
C11 C4 C5 C6 179.3(2)
Mn1 O2 C6 C5 1.0(4)
Mn1 O2 C6 C12 -178.66(18)
C4 C5 C6 O2 0.8(5)
C4 C5 C6 C12 -179.6(2)
C1 N1 C7 C8 -140.1(3)
Mn1 N1 C7 C8 40.5(3)
C4 N2 C8 C7 -165.0(2)
Mn1 N2 C8 C7 16.6(3)
N1 C7 C8 N2 -35.9(3)
C17 N6 C13 C14 -0.2(4)
Mn1 N6 C13 C14 173.6(2)
N6 C13 C14 C15 -0.6(5)
C18 N7 C15 C16 -175.5(3)
C19 N7 C15 C16 6.6(4)
C18 N7 C15 C14 3.6(4)
C19 N7 C15 C14 -174.3(3)
C13 C14 C15 N7 -177.1(3)
C13 C14 C15 C16 2.0(4)
N7 C15 C16 C17 176.4(3)
C14 C15 C16 C17 -2.8(4)
C13 N6 C17 C16 -0.6(4)
Mn1 N6 C17 C16 -174.2(2)
C15 C16 C17 N6 2.2(4)
C26 N15 C20 C21 176.3(2)
Mn2 N15 C20 C21 -3.7(4)
C26 N15 C20 C28 -3.0(4)
Mn2 N15 C20 C28 176.98(19)
N15 C20 C21 C22 -8.0(4)
C28 C20 C21 C22 171.3(3)
Mn2 O3 C22 C21 18.1(4)
Mn2 O3 C22 C29 -162.92(18)
C20 C21 C22 O3 0.9(4)
C20 C21 C22 C29 -178.0(2)
C27 N16 C23 C24 175.2(2)
Mn2 N16 C23 C24 3.0(4)
C27 N16 C23 C30 -3.2(4)
Mn2 N16 C23 C30 -175.44(19)
N16 C23 C24 C25 -3.5(4)
C30 C23 C24 C25 175.0(3)
Mn2 O4 C25 C24 -0.5(4)
Mn2 O4 C25 C31 178.25(19)
C23 C24 C25 O4 2.2(5)
C23 C24 C25 C31 -176.4(3)
C20 N15 C26 C27 161.2(2)
Mn2 N15 C26 C27 -18.9(3)
C23 N16 C27 C26 149.4(2)
Mn2 N16 C27 C26 -37.2(3)
N15 C26 C27 N16 35.7(3)
